data_7108786
loop_
_publ_author_name
'Philippa B. Cranwell'
'Jennifer R. Hiscock'
'Cally J. E. Haynes'
'Mark E. Light'
'Neil J. Wells'
'Philip A. Gale'

_publ_section_title
;
 Anion recognition and transport properties of sulfamide-, phosphoric
 triamide- and thiophosphoric triamide-based receptors
;
_journal_issue 9
_journal_name_full 'Chemical communications (Cambridge, England)'
_journal_page_first 874
_journal_page_last 876
_journal_paper_doi 10.1039/c2cc38198b
_journal_volume 49
_journal_year 2013
_chemical_formula_moiety ' C24 H12 F18 N3 O P, 2(C16 H36 N), 2(Cl), H2 O '
_chemical_formula_sum 'C56 H86 Cl2 F18 N5 O2 P'
_chemical_formula_weight 1305.17
_chemical_name_systematic
;
?
;
_space_group_IT_number 14
_symmetry_cell_setting monoclinic
_symmetry_space_group_name_Hall '-P 2ybc'
_symmetry_space_group_name_H-M 'P 1 21/c 1'
_atom_sites_solution_hydrogens geom
_atom_sites_solution_primary direct
_atom_sites_solution_secondary difmap
_audit_creation_method SHELXL-97
_cell_angle_alpha 90.00
_cell_angle_beta 102.004(11)
_cell_angle_gamma 90.00
_cell_formula_units_Z 4
_cell_length_a 13.788(8)
_cell_length_b 18.964(10)
_cell_length_c 25.385(14)
_cell_measurement_reflns_used 16993
_cell_measurement_temperature 100(2)
_cell_measurement_theta_max 31.5
_cell_measurement_theta_min 2.6
_cell_volume 6492(6)
_computing_cell_refinement
;
CrystalClear-SM Expert 2.0 r7 (Rigaku, 2011)
;
_computing_data_collection
;
CrystalClear-SM Expert 2.0 r7 (Rigaku, 2011)
;
_computing_data_reduction
;
CrystalClear-SM Expert 2.0 r7 (Rigaku, 2011)
;
_computing_molecular_graphics
;
Images generated using CrystalMaker: a crystal and molecular
structures program for Mac and Windows. CrystalMaker Software Ltd,
Oxford, England (www.crystalmaker.com)
;
_computing_publication_material 'WINGX (Farrugia, 1998)'
_computing_structure_refinement 'SHELXL-97 (Sheldrick, 2008)'
_computing_structure_solution 'SHELXS-97 (Sheldrick, 1997)'
_diffrn_ambient_temperature 100(2)
_diffrn_detector 'CCD plate'
_diffrn_detector_area_resol_mean 28.5714
_diffrn_detector_type 'Rigaku HG Saturn724+ (2x2 bin mode)'
_diffrn_measured_fraction_theta_full 0.992
_diffrn_measured_fraction_theta_max 0.992
_diffrn_measurement_device 'four-circle \k diffractometer'
_diffrn_measurement_device_type 'Rigaku AFC12 (Right)'
_diffrn_measurement_method 'profile data from \w-scans'
_diffrn_measurement_specimen_support 'MiTeGen MicroMesh'
_diffrn_radiation_collimation 'Confocal mirrors, HF Varimax '
_diffrn_radiation_type MoK\a
_diffrn_radiation_wavelength 0.71075
_diffrn_reflns_av_R_equivalents 0.0920
_diffrn_reflns_av_sigmaI/netI 0.1279
_diffrn_reflns_limit_h_max 17
_diffrn_reflns_limit_h_min -13
_diffrn_reflns_limit_k_max 24
_diffrn_reflns_limit_k_min -24
_diffrn_reflns_limit_l_max 26
_diffrn_reflns_limit_l_min -32
_diffrn_reflns_number 43186
_diffrn_reflns_theta_full 27.49
_diffrn_reflns_theta_max 27.49
_diffrn_reflns_theta_min 2.63
_diffrn_source 'Rotating Anode'
_diffrn_source_current 55.0
_diffrn_source_power 2.475
_diffrn_source_voltage 45.0
_exptl_absorpt_coefficient_mu 0.219
_exptl_absorpt_correction_T_max 0.9870
_exptl_absorpt_correction_T_min 0.9575
_exptl_absorpt_correction_type multi-scan
_exptl_absorpt_process_details
;
Jacobson, R. (1998). REQAB. Private communication to the
Rigaku Corporation, Tokyo, Japan.
;
_exptl_crystal_colour Colourless
_exptl_crystal_density_diffrn 1.335
_exptl_crystal_density_method 'not measured'
_exptl_crystal_description Needle
_exptl_crystal_F_000 2736
_exptl_crystal_size_max 0.20
_exptl_crystal_size_mid 0.16
_exptl_crystal_size_min 0.06
_refine_diff_density_max 1.249
_refine_diff_density_min -0.508
_refine_diff_density_rms 0.069
_refine_ls_extinction_method none
_refine_ls_goodness_of_fit_ref 1.147
_refine_ls_hydrogen_treatment mixed
_refine_ls_matrix_type full
_refine_ls_number_parameters 769
_refine_ls_number_reflns 14776
_refine_ls_number_restraints 13
_refine_ls_restrained_S_all 1.148
_refine_ls_R_factor_all 0.2162
_refine_ls_R_factor_gt 0.1408
_refine_ls_shift/su_max 0.001
_refine_ls_shift/su_mean 0.000
_refine_ls_structure_factor_coef Fsqd
_refine_ls_weighting_details 'calc w=1/[\s^2^(Fo^2^)+(0.0946P)^2^+12.2290P] where P=(Fo^2^+2Fc^2^)/3'
_refine_ls_weighting_scheme calc
_refine_ls_wR_factor_gt 0.2774
_refine_ls_wR_factor_ref 0.3210
_reflns_number_gt 8446
_reflns_number_total 14776
_reflns_threshold_expression >2\s(I)
_cod_data_source_file c2cc38198b.txt
_cod_data_source_block shelx_mel
_cod_depositor_comments
;
The following automatic conversions were performed:

'_symmetry_cell_setting' value 'Monoclinic' changed to 'monoclinic'
according to
/usr/data/users/saulius/automatic-downloads/retrospective/RSC/lib/dictionaries/cif_core.dic
dictionary named 'cif_core.dic' version 2.4.2 from 2011-04-26.

Automatic conversion script
Id: cif_fix_values 2281 2013-09-26 08:29:07Z andrius 
;
_cod_original_sg_symbol_H-M P2(1)/c
_cod_database_code 7108786

loop_
_symmetry_equiv_pos_as_xyz
'x, y, z'
'-x, y+1/2, -z+1/2'
'-x, -y, -z'
'x, -y-1/2, z-1/2'

loop_
_atom_site_label
_atom_site_type_symbol
_atom_site_fract_x
_atom_site_fract_y
_atom_site_fract_z
_atom_site_U_iso_or_equiv
_atom_site_adp_type
_atom_site_occupancy
_atom_site_symmetry_multiplicity
_atom_site_calc_flag
_atom_site_refinement_flags
_atom_site_disorder_assembly
_atom_site_disorder_group
O1W O -0.3912(3) 0.4464(2) 0.0756(2) 0.0897(15) Uani 1 1 d D . .
H1W H -0.3510(17) 0.430(2) 0.0567(12) 0.135 Uiso 1 1 d D . .
H2W H -0.418(3) 0.4112(16) 0.0889(18) 0.135 Uiso 1 1 d D . .
N4 N 0.3242(3) 0.1264(2) 0.07680(16) 0.0506(11) Uani 1 1 d . . .
C1 C 0.3106(4) 0.1670(3) 0.0241(2) 0.0548(14) Uani 1 1 d . . .
H1A H 0.2494 0.1936 0.0195 0.066 Uiso 1 1 calc R . .
H1B H 0.3645 0.2006 0.0269 0.066 Uiso 1 1 calc R . .
C2 C 0.3075(5) 0.1229(3) -0.0254(2) 0.0703(18) Uani 1 1 d . . .
H2A H 0.2537 0.0891 -0.0294 0.084 Uiso 1 1 calc R . .
H2B H 0.3692 0.0972 -0.0225 0.084 Uiso 1 1 calc R . .
C3 C 0.2919(6) 0.1726(4) -0.0748(2) 0.087(2) Uani 1 1 d . . .
H3A H 0.2286 0.1965 -0.0781 0.104 Uiso 1 1 calc R . .
H3B H 0.3434 0.2082 -0.0689 0.104 Uiso 1 1 calc R . .
C4 C 0.2934(7) 0.1357(4) -0.1247(3) 0.117(3) Uani 1 1 d . . .
H4A H 0.3589 0.1178 -0.1237 0.176 Uiso 1 1 calc R . .
H4B H 0.2752 0.1676 -0.1544 0.176 Uiso 1 1 calc R . .
H4C H 0.2472 0.0972 -0.1288 0.176 Uiso 1 1 calc R . .
C5 C 0.4160(4) 0.0798(3) 0.0850(2) 0.0562(15) Uani 1 1 d . . .
H5A H 0.4211 0.0548 0.1187 0.067 Uiso 1 1 calc R . .
H5B H 0.4060 0.0449 0.0564 0.067 Uiso 1 1 calc R . .
C6 C 0.5132(4) 0.1158(3) 0.0858(3) 0.0712(18) Uani 1 1 d . . .
H6A H 0.5305 0.1455 0.1175 0.085 Uiso 1 1 calc R . .
H6B H 0.5082 0.1454 0.0542 0.085 Uiso 1 1 calc R . .
C7 C 0.5934(4) 0.0593(3) 0.0866(3) 0.0741(19) Uani 1 1 d . . .
H7A H 0.5941 0.0284 0.1171 0.089 Uiso 1 1 calc R . .
H7B H 0.5755 0.0311 0.0541 0.089 Uiso 1 1 calc R . .
C8 C 0.6925(5) 0.0870(4) 0.0899(3) 0.085(2) Uani 1 1 d . . .
H8A H 0.6912 0.1220 0.0625 0.128 Uiso 1 1 calc R . .
H8B H 0.7361 0.0493 0.0847 0.128 Uiso 1 1 calc R . .
H8C H 0.7158 0.1078 0.1247 0.128 Uiso 1 1 calc R . .
C9 C 0.2386(4) 0.0771(3) 0.0790(2) 0.0498(13) Uani 1 1 d . . .
H9A H 0.2394 0.0397 0.0531 0.060 Uiso 1 1 calc R . .
H9B H 0.2508 0.0556 0.1144 0.060 Uiso 1 1 calc R . .
C10 C 0.1357(4) 0.1086(2) 0.0682(2) 0.0474(13) Uani 1 1 d . . .
H10A H 0.1183 0.1258 0.0315 0.057 Uiso 1 1 calc R . .
H10B H 0.1335 0.1480 0.0924 0.057 Uiso 1 1 calc R . .
C11 C 0.0624(4) 0.0514(3) 0.0772(2) 0.0550(14) Uani 1 1 d . . .
H11A H 0.0684 0.0115 0.0542 0.066 Uiso 1 1 calc R . .
H11B H 0.0806 0.0354 0.1143 0.066 Uiso 1 1 calc R . .
C12 C -0.0444(4) 0.0753(3) 0.0660(2) 0.0630(16) Uani 1 1 d . . .
H12A H -0.0506 0.1163 0.0872 0.095 Uiso 1 1 calc R . .
H12B H -0.0853 0.0382 0.0752 0.095 Uiso 1 1 calc R . .
H12C H -0.0654 0.0865 0.0285 0.095 Uiso 1 1 calc R . .
C13 C 0.3329(4) 0.1846(3) 0.1195(2) 0.0519(14) Uani 1 1 d . . .
H13A H 0.3890 0.2142 0.1166 0.062 Uiso 1 1 calc R . .
H13B H 0.2739 0.2137 0.1108 0.062 Uiso 1 1 calc R . .
C14 C 0.3455(4) 0.1609(3) 0.1770(2) 0.0653(17) Uani 1 1 d . . .
H14A H 0.4024 0.1298 0.1864 0.078 Uiso 1 1 calc R . .
H14B H 0.2871 0.1354 0.1820 0.078 Uiso 1 1 calc R . .
C15 C 0.3609(5) 0.2266(3) 0.2131(2) 0.0710(18) Uani 1 1 d . . .
H15A H 0.4185 0.2520 0.2069 0.085 Uiso 1 1 calc R . .
H15B H 0.3039 0.2573 0.2027 0.085 Uiso 1 1 calc R . .
C16 C 0.3750(6) 0.2110(4) 0.2716(3) 0.101(3) Uani 1 1 d . . .
H16A H 0.3176 0.1868 0.2784 0.152 Uiso 1 1 calc R . .
H16B H 0.3839 0.2543 0.2916 0.152 Uiso 1 1 calc R . .
H16C H 0.4325 0.1817 0.2826 0.152 Uiso 1 1 calc R . .
N5 N -0.3121(3) 0.5124(2) -0.09045(16) 0.0530(12) Uani 1 1 d . . .
C17 C -0.4001(4) 0.4708(3) -0.0794(2) 0.0671(18) Uani 1 1 d . . .
H17A H -0.3863 0.4581 -0.0415 0.081 Uiso 1 1 calc R . .
H17B H -0.4576 0.5016 -0.0857 0.081 Uiso 1 1 calc R . .
C18 C -0.4274(4) 0.4039(4) -0.1122(3) 0.083(2) Uani 1 1 d . . .
H18A H -0.3718 0.3714 -0.1054 0.099 Uiso 1 1 calc R . .
H18B H -0.4420 0.4153 -0.1503 0.099 Uiso 1 1 calc R . .
C19 C -0.5190(5) 0.3686(5) -0.0967(3) 0.117(3) Uani 1 1 d . . .
H19A H -0.5709 0.4037 -0.0991 0.140 Uiso 1 1 calc R . .
H19B H -0.5434 0.3321 -0.1230 0.140 Uiso 1 1 calc R . .
C20 C -0.5023(6) 0.3393(5) -0.0467(4) 0.150(4) Uani 1 1 d . . .
H20A H -0.4449 0.3094 -0.0419 0.225 Uiso 1 1 calc R . .
H20B H -0.5588 0.3118 -0.0428 0.225 Uiso 1 1 calc R . .
H20C H -0.4912 0.3759 -0.0200 0.225 Uiso 1 1 calc R . .
C21 C -0.2977(3) 0.5773(3) -0.0551(2) 0.0494(13) Uani 1 1 d . . .
H21A H -0.3587 0.6043 -0.0626 0.059 Uiso 1 1 calc R . .
H21B H -0.2466 0.6061 -0.0655 0.059 Uiso 1 1 calc R . .
C22 C -0.2690(4) 0.5647(3) 0.0058(2) 0.0580(15) Uani 1 1 d . . .
H22A H -0.3252 0.5449 0.0182 0.070 Uiso 1 1 calc R . .
H22B H -0.2151 0.5309 0.0135 0.070 Uiso 1 1 calc R . .
C23 C -0.2378(4) 0.6319(3) 0.0354(2) 0.0639(16) Uani 1 1 d . . .
H23A H -0.2907 0.6663 0.0262 0.077 Uiso 1 1 calc R . .
H23B H -0.1799 0.6505 0.0240 0.077 Uiso 1 1 calc R . .
C24 C -0.2130(5) 0.6217(4) 0.0970(2) 0.0761(19) Uani 1 1 d . . .
H24A H -0.2716 0.6074 0.1090 0.114 Uiso 1 1 calc R . .
H24B H -0.1889 0.6653 0.1141 0.114 Uiso 1 1 calc R . .
H24C H -0.1629 0.5860 0.1062 0.114 Uiso 1 1 calc R . .
C25 C -0.2235(3) 0.4649(3) -0.07812(19) 0.0490(13) Uani 1 1 d . . .
H25A H -0.2331 0.4270 -0.1044 0.059 Uiso 1 1 calc R . .
H25B H -0.2209 0.4438 -0.0430 0.059 Uiso 1 1 calc R . .
C26 C -0.1232(3) 0.4992(3) -0.07794(19) 0.0448(12) Uani 1 1 d . . .
H26A H -0.1126 0.5379 -0.0524 0.054 Uiso 1 1 calc R . .
H26B H -0.1228 0.5182 -0.1134 0.054 Uiso 1 1 calc R . .
C27 C -0.0397(4) 0.4452(3) -0.0626(2) 0.0604(16) Uani 1 1 d . . .
H27A H 0.0230 0.4693 -0.0608 0.073 Uiso 1 1 calc R . .
H27B H -0.0404 0.4277 -0.0268 0.073 Uiso 1 1 calc R . .
C28 C -0.0436(5) 0.3831(3) -0.0998(3) 0.085(2) Uani 1 1 d . . .
H28A H -0.1038 0.3572 -0.1007 0.128 Uiso 1 1 calc R . .
H28B H 0.0123 0.3530 -0.0871 0.128 Uiso 1 1 calc R . .
H28C H -0.0419 0.3994 -0.1354 0.128 Uiso 1 1 calc R . .
C29 C -0.3277(4) 0.5350(4) -0.1500(2) 0.0659(17) Uani 1 1 d . . .
H29A H -0.2750 0.5673 -0.1536 0.079 Uiso 1 1 calc R . .
H29B H -0.3210 0.4936 -0.1714 0.079 Uiso 1 1 calc R . .
C30 C -0.4224(4) 0.5686(4) -0.1728(2) 0.077(2) Uani 1 1 d . . .
H30A H -0.4284 0.6123 -0.1538 0.093 Uiso 1 1 calc R . .
H30B H -0.4764 0.5378 -0.1686 0.093 Uiso 1 1 calc R . .
C31 C -0.4284(5) 0.5840(3) -0.2336(2) 0.0705(18) Uani 1 1 d . . .
H31A H -0.4818 0.6174 -0.2454 0.085 Uiso 1 1 calc R . .
H31B H -0.3672 0.6069 -0.2372 0.085 Uiso 1 1 calc R . .
C32 C -0.4448(5) 0.5219(3) -0.2709(2) 0.0744(19) Uani 1 1 d . . .
H32A H -0.3878 0.4916 -0.2632 0.112 Uiso 1 1 calc R . .
H32B H -0.4546 0.5381 -0.3075 0.112 Uiso 1 1 calc R . .
H32C H -0.5023 0.4964 -0.2659 0.112 Uiso 1 1 calc R . .
P1 P -0.18203(8) 0.33185(7) 0.06247(5) 0.0365(3) Uani 1 1 d . . .
O1 O -0.2567(2) 0.37146(18) 0.02402(12) 0.0501(9) Uani 1 1 d . . .
N1 N -0.1153(3) 0.2784(2) 0.03362(13) 0.0379(9) Uani 1 1 d . . .
H1 H -0.0534 0.2758 0.0485 0.045 Uiso 1 1 calc R . .
N2 N -0.2390(3) 0.28954(19) 0.10363(14) 0.0386(9) Uani 1 1 d . . .
H2 H -0.3023 0.2862 0.0933 0.046 Uiso 1 1 calc R . .
N3 N -0.0899(2) 0.37593(18) 0.10003(13) 0.0331(8) Uani 1 1 d . . .
H3 H -0.0353 0.3765 0.0888 0.040 Uiso 1 1 calc R . .
C33 C -0.1461(3) 0.2366(2) -0.01191(17) 0.0385(11) Uani 1 1 d . B .
C34 C -0.0773(4) 0.2149(2) -0.04125(18) 0.0459(13) Uani 1 1 d . . .
H34 H -0.0115 0.2288 -0.0304 0.055 Uiso 1 1 calc R . .
C35 C -0.1045(5) 0.1734(3) -0.0860(2) 0.0563(15) Uani 1 1 d . B .
C36 C -0.0268(5) 0.1520(3) -0.1167(2) 0.0708(18) Uani 1 1 d . . .
C37 C -0.1999(5) 0.1503(3) -0.1024(2) 0.0641(18) Uani 1 1 d . . .
H37 H -0.2174 0.1210 -0.1322 0.077 Uiso 1 1 calc R A 1
C38A C -0.2715(4) 0.1715(3) -0.0732(2) 0.0596(16) Uani 0.515(4) 1 d P B 1
C39A C -0.3771(4) 0.1474(3) -0.0881(2) 0.096(3) Uani 0.515(4) 1 d P B 1
F4A F -0.3796(6) 0.0972(4) -0.1328(3) 0.0976(12) Uani 0.515(4) 1 d P B 1
F5A F -0.4293(6) 0.1995(5) -0.1134(3) 0.0976(12) Uani 0.515(4) 1 d P B 1
F6A F -0.4034(6) 0.1097(5) -0.0548(3) 0.0976(12) Uani 0.515(4) 1 d P B 1
C38B C -0.2715(4) 0.1715(3) -0.0732(2) 0.0596(16) Uani 0.485(4) 1 d PD B 2
C39B C -0.3771(4) 0.1474(3) -0.0881(2) 0.096(3) Uani 0.485(4) 1 d PD B 2
F4B F -0.4321(5) 0.1596(5) -0.0488(3) 0.0976(12) Uani 0.485(4) 1 d PD B 2
F5B F -0.3871(6) 0.0778(3) -0.0945(3) 0.0976(12) Uani 0.485(4) 1 d PD B 2
F6B F -0.4335(6) 0.1742(4) -0.1316(3) 0.0976(12) Uani 0.485(4) 1 d PD B 2
C40 C -0.2448(4) 0.2148(2) -0.0281(2) 0.0481(13) Uani 1 1 d . . .
H40 H -0.2921 0.2291 -0.0090 0.058 Uiso 1 1 calc R B 1
C41 C -0.1988(3) 0.2582(2) 0.15316(17) 0.0369(11) Uani 1 1 d . . .
C42 C -0.0987(3) 0.2400(2) 0.16767(18) 0.0393(11) Uani 1 1 d . . .
H42 H -0.0567 0.2462 0.1437 0.047 Uiso 1 1 calc R . .
C43 C -0.0632(3) 0.2123(2) 0.21892(17) 0.0423(12) Uani 1 1 d D . .
C44 C 0.0456(4) 0.1976(3) 0.23498(19) 0.0632(16) Uani 1 1 d D . .
F7 F 0.0779(2) 0.15809(18) 0.19714(12) 0.0717(10) Uani 1 1 d D . .
F8 F 0.0696(3) 0.1600(2) 0.28029(13) 0.0899(12) Uani 1 1 d D . .
F9 F 0.1018(3) 0.25456(19) 0.24111(16) 0.0874(12) Uani 1 1 d D . .
C45 C -0.1246(4) 0.2012(3) 0.25481(19) 0.0557(15) Uani 1 1 d . . .
H45 H -0.0995 0.1826 0.2888 0.067 Uiso 1 1 calc R . .
C46 C -0.2241(4) 0.2181(3) 0.2392(2) 0.0524(14) Uani 1 1 d . . .
C47 C -0.2945(5) 0.2058(4) 0.2756(2) 0.0752(19) Uani 1 1 d . . .
C48 C -0.2609(4) 0.2470(3) 0.1896(2) 0.0486(13) Uani 1 1 d . . .
H48 H -0.3276 0.2592 0.1800 0.058 Uiso 1 1 calc R . .
C49 C -0.0896(3) 0.4128(2) 0.14822(18) 0.0380(11) Uani 1 1 d . . .
C50 C -0.1753(4) 0.4347(2) 0.16417(18) 0.0445(12) Uani 1 1 d . . .
H50 H -0.2373 0.4269 0.1422 0.053 Uiso 1 1 calc R . .
C51 C -0.1667(4) 0.4689(2) 0.21383(19) 0.0463(12) Uani 1 1 d . . .
C52 C -0.2594(5) 0.4868(3) 0.2313(2) 0.0669(17) Uani 1 1 d . . .
C53 C -0.0753(4) 0.4837(3) 0.2458(2) 0.0512(14) Uani 1 1 d . . .
H53 H -0.0707 0.5079 0.2781 0.061 Uiso 1 1 calc R . .
C54 C 0.0084(4) 0.4625(3) 0.22941(19) 0.0463(13) Uani 1 1 d . . .
C55 C 0.1095(5) 0.4802(3) 0.2620(2) 0.0677(18) Uani 1 1 d . . .
C56 C 0.0033(4) 0.4256(2) 0.18195(18) 0.0408(11) Uani 1 1 d . . .
H56 H 0.0609 0.4094 0.1724 0.049 Uiso 1 1 calc R . .
F1 F 0.0210(3) 0.20785(18) -0.13061(13) 0.0845(11) Uani 1 1 d . . .
F2 F 0.0452(3) 0.11136(19) -0.08624(15) 0.0912(12) Uani 1 1 d . . .
F3 F -0.0614(4) 0.1165(3) -0.16053(17) 0.1338(18) Uani 1 1 d . . .
F10 F -0.2508(4) 0.1908(3) 0.32487(16) 0.1403(19) Uani 1 1 d . . .
F11 F -0.3553(4) 0.1541(3) 0.25953(19) 0.1658(17) Uani 1 1 d . . .
F12 F -0.3494(3) 0.2600(2) 0.28088(16) 0.1132(14) Uani 1 1 d . . .
F13 F -0.3209(3) 0.4336(3) 0.2284(2) 0.1277(16) Uani 1 1 d . . .
F14 F -0.3086(3) 0.5378(3) 0.20599(18) 0.1566(17) Uani 1 1 d . . .
F15 F -0.2446(3) 0.5038(3) 0.28361(15) 0.1110(15) Uani 1 1 d . . .
F16 F 0.1729(3) 0.4267(2) 0.26537(17) 0.1095(15) Uani 1 1 d . . .
F17 F 0.1084(3) 0.5017(3) 0.31070(14) 0.1050(14) Uani 1 1 d . . .
F18 F 0.1544(3) 0.5308(2) 0.23887(16) 0.0979(13) Uani 1 1 d . . .
Cl1 Cl 0.10885(8) 0.30097(6) 0.08544(5) 0.0491(3) Uani 1 1 d . . .
Cl2 Cl -0.47548(10) 0.29918(9) 0.09135(8) 0.0830(5) Uani 1 1 d . . .

loop_
_atom_site_aniso_label
_atom_site_aniso_U_11
_atom_site_aniso_U_22
_atom_site_aniso_U_33
_atom_site_aniso_U_23
_atom_site_aniso_U_13
_atom_site_aniso_U_12
O1W 0.064(3) 0.082(3) 0.127(4) 0.011(3) 0.028(3) 0.013(2)
N4 0.054(2) 0.048(2) 0.051(2) 0.006(2) 0.014(2) 0.014(2)
C1 0.055(3) 0.052(3) 0.058(3) 0.016(3) 0.014(2) 0.014(3)
C2 0.086(4) 0.071(4) 0.052(3) 0.010(3) 0.010(3) 0.011(3)
C3 0.111(5) 0.085(5) 0.059(4) 0.012(4) 0.008(4) -0.016(4)
C4 0.182(9) 0.097(6) 0.072(5) -0.005(4) 0.025(5) -0.027(6)
C5 0.057(3) 0.058(3) 0.056(3) 0.008(3) 0.016(2) 0.020(3)
C6 0.059(3) 0.064(4) 0.092(4) 0.007(3) 0.019(3) 0.027(3)
C7 0.062(4) 0.079(4) 0.082(4) 0.016(4) 0.017(3) 0.010(3)
C8 0.060(4) 0.077(5) 0.117(6) 0.006(4) 0.014(4) 0.000(4)
C9 0.061(3) 0.038(3) 0.050(3) -0.003(2) 0.011(2) 0.004(2)
C10 0.058(3) 0.036(3) 0.050(3) 0.003(2) 0.015(2) 0.001(2)
C11 0.067(3) 0.037(3) 0.062(3) -0.001(2) 0.014(3) -0.002(3)
C12 0.078(4) 0.048(3) 0.066(3) 0.007(3) 0.020(3) 0.001(3)
C13 0.042(3) 0.047(3) 0.066(3) -0.007(3) 0.009(2) 0.005(2)
C14 0.062(3) 0.073(4) 0.058(3) -0.007(3) 0.007(3) 0.017(3)
C15 0.071(4) 0.078(4) 0.061(4) -0.017(3) 0.006(3) 0.013(3)
C16 0.106(6) 0.106(6) 0.088(5) -0.009(5) 0.010(4) 0.020(5)
N5 0.037(2) 0.074(3) 0.048(2) 0.009(2) 0.0091(18) -0.010(2)
C17 0.042(3) 0.096(5) 0.063(3) 0.004(3) 0.009(3) -0.015(3)
C18 0.045(3) 0.097(5) 0.108(5) -0.014(4) 0.020(3) -0.018(3)
C19 0.059(4) 0.164(8) 0.119(6) 0.030(6) 0.001(4) -0.009(5)
C20 0.077(5) 0.166(9) 0.204(10) 0.088(8) 0.021(6) -0.019(6)
C21 0.029(2) 0.061(3) 0.059(3) 0.016(3) 0.011(2) 0.005(2)
C22 0.059(3) 0.063(4) 0.058(3) 0.008(3) 0.026(3) 0.005(3)
C23 0.068(4) 0.061(4) 0.063(3) 0.003(3) 0.013(3) 0.006(3)
C24 0.087(4) 0.085(5) 0.061(4) -0.005(3) 0.025(3) 0.009(4)
C25 0.041(2) 0.067(3) 0.039(3) 0.001(2) 0.006(2) -0.015(2)
C26 0.038(2) 0.056(3) 0.041(3) -0.005(2) 0.011(2) -0.004(2)
C27 0.040(3) 0.077(4) 0.062(3) -0.018(3) 0.007(2) -0.003(3)
C28 0.082(5) 0.069(4) 0.099(5) -0.020(4) 0.006(4) -0.003(4)
C29 0.044(3) 0.099(5) 0.055(3) 0.022(3) 0.010(2) -0.008(3)
C30 0.057(4) 0.096(5) 0.073(4) 0.001(4) -0.001(3) -0.003(4)
C31 0.073(4) 0.079(4) 0.053(3) 0.004(3) -0.001(3) -0.008(3)
C32 0.075(4) 0.070(4) 0.067(4) 0.004(3) -0.010(3) 0.015(3)
P1 0.0322(5) 0.0414(6) 0.0351(6) 0.0053(5) 0.0055(5) 0.0063(5)
O1 0.0464(18) 0.059(2) 0.0437(18) 0.0153(16) 0.0075(15) 0.0182(17)
N1 0.0309(18) 0.049(2) 0.0309(18) -0.0073(17) 0.0004(15) 0.0055(17)
N2 0.0305(17) 0.046(2) 0.0378(19) 0.0039(18) 0.0046(15) -0.0031(17)
N3 0.0326(17) 0.0329(19) 0.0357(18) -0.0015(16) 0.0112(15) -0.0007(16)
C33 0.044(2) 0.037(2) 0.031(2) 0.007(2) 0.0018(19) 0.000(2)
C34 0.063(3) 0.040(3) 0.034(2) -0.002(2) 0.009(2) -0.007(2)
C35 0.086(4) 0.041(3) 0.039(3) -0.004(2) 0.006(3) -0.004(3)
C36 0.104(5) 0.064(4) 0.044(3) -0.014(3) 0.016(3) -0.006(4)
C37 0.110(5) 0.033(3) 0.042(3) -0.001(2) -0.002(3) 0.006(3)
C38A 0.067(3) 0.040(3) 0.059(3) 0.008(3) -0.017(3) -0.009(3)
C39A 0.121(6) 0.060(4) 0.079(5) -0.001(4) -0.045(4) -0.009(4)
F4A 0.0833(19) 0.109(3) 0.087(2) -0.005(2) -0.014(2) -0.032(2)
F5A 0.0833(19) 0.109(3) 0.087(2) -0.005(2) -0.014(2) -0.032(2)
F6A 0.0833(19) 0.109(3) 0.087(2) -0.005(2) -0.014(2) -0.032(2)
C38B 0.067(3) 0.040(3) 0.059(3) 0.008(3) -0.017(3) -0.009(3)
C39B 0.121(6) 0.060(4) 0.079(5) -0.001(4) -0.045(4) -0.009(4)
F4B 0.0833(19) 0.109(3) 0.087(2) -0.005(2) -0.014(2) -0.032(2)
F5B 0.0833(19) 0.109(3) 0.087(2) -0.005(2) -0.014(2) -0.032(2)
F6B 0.0833(19) 0.109(3) 0.087(2) -0.005(2) -0.014(2) -0.032(2)
C40 0.056(3) 0.037(3) 0.046(3) 0.005(2) -0.002(2) -0.001(2)
C41 0.050(2) 0.026(2) 0.035(2) -0.0021(19) 0.009(2) -0.008(2)
C42 0.049(3) 0.034(2) 0.037(2) -0.002(2) 0.013(2) -0.001(2)
C43 0.062(3) 0.027(2) 0.035(2) 0.0003(19) 0.004(2) 0.000(2)
C44 0.068(4) 0.069(4) 0.048(3) 0.009(3) 0.002(3) 0.016(3)
F7 0.0633(19) 0.086(2) 0.0615(19) 0.0030(18) 0.0022(16) 0.0305(18)
F8 0.102(3) 0.106(3) 0.0551(19) 0.0342(19) 0.0012(18) 0.039(2)
F9 0.057(2) 0.073(2) 0.116(3) 0.004(2) -0.019(2) 0.0004(19)
C45 0.090(4) 0.043(3) 0.033(2) 0.016(2) 0.012(3) -0.004(3)
C46 0.073(3) 0.045(3) 0.041(3) 0.007(2) 0.018(2) -0.006(3)
C47 0.105(4) 0.078(4) 0.054(3) 0.023(3) 0.043(3) 0.000(4)
C48 0.057(3) 0.038(3) 0.057(3) -0.009(2) 0.025(2) -0.010(2)
C49 0.049(2) 0.026(2) 0.041(2) 0.0065(19) 0.015(2) 0.006(2)
C50 0.052(3) 0.040(3) 0.042(3) 0.007(2) 0.011(2) 0.007(2)
C51 0.065(3) 0.034(3) 0.044(3) 0.008(2) 0.022(2) 0.016(2)
C52 0.079(4) 0.076(4) 0.049(3) 0.002(3) 0.023(3) 0.025(3)
C53 0.079(4) 0.035(3) 0.039(3) 0.004(2) 0.012(3) 0.008(3)
C54 0.061(3) 0.035(3) 0.042(3) 0.005(2) 0.010(2) 0.002(2)
C55 0.075(4) 0.063(4) 0.059(4) -0.011(3) 0.001(3) 0.005(3)
C56 0.048(3) 0.033(2) 0.044(3) 0.005(2) 0.014(2) 0.001(2)
F1 0.137(3) 0.058(2) 0.075(2) 0.0038(17) 0.061(2) 0.007(2)
F2 0.121(3) 0.069(2) 0.097(3) 0.014(2) 0.053(2) 0.029(2)
F3 0.167(4) 0.146(4) 0.096(3) -0.080(3) 0.047(3) -0.023(3)
F10 0.139(3) 0.219(5) 0.078(2) 0.061(3) 0.059(2) 0.026(4)
F11 0.251(4) 0.135(3) 0.163(3) -0.069(3) 0.162(3) -0.124(3)
F12 0.150(3) 0.105(3) 0.115(3) 0.019(2) 0.098(2) 0.016(3)
F13 0.084(2) 0.143(4) 0.179(4) -0.062(3) 0.081(2) -0.012(3)
F14 0.160(3) 0.202(4) 0.134(3) 0.090(3) 0.090(3) 0.142(3)
F15 0.099(3) 0.168(4) 0.073(2) -0.035(3) 0.034(2) 0.033(3)
F16 0.091(3) 0.099(3) 0.115(3) -0.030(3) -0.035(2) 0.016(2)
F17 0.093(3) 0.160(4) 0.057(2) -0.042(2) 0.0030(19) -0.024(3)
F18 0.083(2) 0.107(3) 0.099(3) 0.003(2) 0.007(2) -0.038(2)
Cl1 0.0340(5) 0.0424(6) 0.0719(8) -0.0074(6) 0.0133(5) -0.0005(5)
Cl2 0.0437(7) 0.0733(10) 0.1394(14) 0.0270(10) 0.0361(8) 0.0063(7)

loop_
_atom_type_symbol
_atom_type_description
_atom_type_scat_dispersion_real
_atom_type_scat_dispersion_imag
_atom_type_scat_source
C C 0.0033 0.0016 'International Tables Vol C Tables 4.2.6.8 and 6.1.1.4'
H H 0.0000 0.0000 'International Tables Vol C Tables 4.2.6.8 and 6.1.1.4'
N N 0.0061 0.0033 'International Tables Vol C Tables 4.2.6.8 and 6.1.1.4'
O O 0.0106 0.0060 'International Tables Vol C Tables 4.2.6.8 and 6.1.1.4'
F F 0.0171 0.0103 'International Tables Vol C Tables 4.2.6.8 and 6.1.1.4'
P P 0.1023 0.0942 'International Tables Vol C Tables 4.2.6.8 and 6.1.1.4'
Cl Cl 0.1484 0.1585 'International Tables Vol C Tables 4.2.6.8 and 6.1.1.4'

loop_
_geom_angle_atom_site_label_1
_geom_angle_atom_site_label_2
_geom_angle_atom_site_label_3
_geom_angle
C9 N4 C1 113.0(4)
C9 N4 C5 105.6(4)
C1 N4 C5 111.1(4)
C9 N4 C13 111.4(4)
C1 N4 C13 103.5(4)
C5 N4 C13 112.4(4)
C2 C1 N4 115.6(4)
C1 C2 C3 108.3(5)
C4 C3 C2 112.8(6)
C6 C5 N4 117.0(4)
C5 C6 C7 108.7(5)
C8 C7 C6 114.6(6)
C10 C9 N4 117.3(4)
C9 C10 C11 108.5(4)
C12 C11 C10 114.0(4)
C14 C13 N4 116.6(4)
C13 C14 C15 108.2(5)
C16 C15 C14 114.1(6)
C25 N5 C21 111.4(4)
C25 N5 C17 107.2(4)
C21 N5 C17 108.9(4)
C25 N5 C29 108.3(4)
C21 N5 C29 109.3(4)
C17 N5 C29 111.8(4)
C18 C17 N5 116.6(5)
C17 C18 C19 110.0(6)
C20 C19 C18 115.0(7)
N5 C21 C22 116.5(4)
C23 C22 C21 111.2(4)
C22 C23 C24 112.5(5)
N5 C25 C26 116.3(4)
C25 C26 C27 110.4(4)
C28 C27 C26 116.0(5)
C30 C29 N5 116.1(5)
C29 C30 C31 109.5(5)
C32 C31 C30 116.7(5)
O1 P1 N1 113.60(19)
O1 P1 N2 108.10(19)
N1 P1 N2 111.7(2)
O1 P1 N3 118.3(2)
N1 P1 N3 97.79(18)
N2 P1 N3 107.02(18)
C33 N1 P1 128.3(3)
C41 N2 P1 128.9(3)
C49 N3 P1 128.1(3)
C34 C33 N1 119.4(4)
C34 C33 C40 119.2(4)
N1 C33 C40 121.5(4)
C35 C34 C33 121.2(5)
C37 C35 C34 121.0(6)
C37 C35 C36 120.1(5)
C34 C35 C36 118.9(5)
F3 C36 F1 107.3(5)
F3 C36 F2 106.6(5)
F1 C36 F2 104.9(5)
F3 C36 C35 114.0(6)
F1 C36 C35 111.5(5)
F2 C36 C35 111.8(5)
C35 C37 C38A 119.0(5)
C40 C38A C37 120.3(5)
C40 C38A C39A 117.6(5)
C37 C38A C39A 122.0(5)
F6A C39A F5A 124.8(8)
F6A C39A F4A 101.0(6)
F5A C39A F4A 100.8(6)
F6A C39A C38A 114.7(6)
F5A C39A C38A 107.4(6)
F4A C39A C38A 104.9(6)
C38A C40 C33 119.3(5)
N2 C41 C42 121.9(4)
N2 C41 C48 118.5(4)
C42 C41 C48 119.6(4)
C43 C42 C41 118.4(4)
C45 C43 C42 121.9(4)
C45 C43 C44 120.6(4)
C42 C43 C44 117.5(4)
F9 C44 F8 107.6(4)
F9 C44 F7 105.2(4)
F8 C44 F7 104.8(4)
F9 C44 C43 114.2(4)
F8 C44 C43 112.9(4)
F7 C44 C43 111.5(4)
C43 C45 C46 118.9(4)
C48 C46 C45 120.7(5)
C48 C46 C47 117.9(5)
C45 C46 C47 121.4(5)
F11 C47 F12 106.0(6)
F11 C47 F10 106.0(5)
F12 C47 F10 103.7(5)
F11 C47 C46 112.6(5)
F12 C47 C46 114.1(5)
F10 C47 C46 113.5(6)
C46 C48 C41 120.5(5)
C50 C49 C56 119.5(4)
C50 C49 N3 123.5(4)
C56 C49 N3 117.0(4)
C49 C50 C51 118.8(4)
C53 C51 C50 121.4(5)
C53 C51 C52 121.2(5)
C50 C51 C52 117.4(5)
F14 C52 F13 106.6(6)
F14 C52 F15 105.7(5)
F13 C52 F15 101.7(5)
F14 C52 C51 115.3(5)
F13 C52 C51 113.4(5)
F15 C52 C51 112.9(5)
C54 C53 C51 119.1(5)
C53 C54 C56 121.4(5)
C53 C54 C55 120.8(5)
C56 C54 C55 117.8(5)
F17 C55 F16 108.3(5)
F17 C55 F18 106.7(5)
F16 C55 F18 102.5(5)
F17 C55 C54 113.5(5)
F16 C55 C54 112.8(5)
F18 C55 C54 112.2(5)
C54 C56 C49 119.6(4)

loop_
_geom_bond_atom_site_label_1
_geom_bond_atom_site_label_2
_geom_bond_distance
N4 C9 1.515(6)
N4 C1 1.520(6)
N4 C5 1.521(6)
N4 C13 1.533(6)
C1 C2 1.504(7)
C2 C3 1.546(8)
C3 C4 1.451(9)
C5 C6 1.500(8)
C6 C7 1.537(8)
C7 C8 1.449(8)
C9 C10 1.511(7)
C10 C11 1.532(7)
C11 C12 1.511(7)
C13 C14 1.504(7)
C14 C15 1.535(8)
C15 C16 1.487(9)
N5 C25 1.498(6)
N5 C21 1.510(7)
N5 C17 1.522(7)
N5 C29 1.542(6)
C17 C18 1.521(9)
C18 C19 1.551(9)
C19 C20 1.363(11)
C21 C22 1.533(7)
C22 C23 1.498(8)
C23 C24 1.541(8)
C25 C26 1.527(6)
C26 C27 1.529(7)
C27 C28 1.505(8)
C29 C30 1.459(8)
C30 C31 1.556(8)
C31 C32 1.499(8)
P1 O1 1.469(3)
P1 N1 1.641(4)
P1 N2 1.642(4)
P1 N3 1.648(4)
N1 C33 1.393(5)
N2 C41 1.397(5)
N3 C49 1.408(5)
C33 C34 1.385(7)
C33 C40 1.399(7)
C34 C35 1.370(7)
C35 C37 1.367(8)
C35 C36 1.504(9)
C36 F3 1.303(7)
C36 F1 1.334(7)
C36 F2 1.363(7)
C37 C38A 1.409(8)
C38A C40 1.395(7)
C38A C39A 1.498(7)
C39A F6A 1.220(10)
C39A F5A 1.309(10)
C39A F4A 1.477(10)
C41 C42 1.397(6)
C41 C48 1.400(6)
C42 C43 1.394(6)
C43 C45 1.384(7)
C43 C44 1.497(6)
C44 F9 1.320(6)
C44 F8 1.335(5)
C44 F7 1.364(6)
C45 C46 1.384(8)
C46 C48 1.371(7)
C46 C47 1.490(8)
C47 F11 1.299(8)
C47 F12 1.300(7)
C47 F10 1.302(7)
C49 C50 1.391(6)
C49 C56 1.406(6)
C50 C51 1.400(7)
C51 C53 1.379(7)
C51 C52 1.476(8)
C52 F14 1.275(7)
C52 F13 1.311(7)
C52 F15 1.342(6)
C53 C54 1.367(7)
C54 C56 1.382(6)
C54 C55 1.502(8)
C55 F17 1.305(7)
C55 F16 1.330(7)
C55 F18 1.342(7)

loop_
_geom_hbond_atom_site_label_D
_geom_hbond_atom_site_label_H
_geom_hbond_atom_site_label_A
_geom_hbond_distance_DH
_geom_hbond_distance_HA
_geom_hbond_distance_DA
_geom_hbond_angle_DHA
O1W H1W O1 0.860(18) 2.02(2) 2.860(6) 166(4)
O1W H2W Cl2 0.865(18) 2.27(3) 3.081(5) 156(4)
N1 H1 Cl1 0.86 2.29 3.126(4) 164.6
N2 H2 Cl2 0.86 2.39 3.215(4) 160.8
N3 H3 Cl1 0.86 2.46 3.177(4) 140.6
